data_9000631
loop_
_publ_author_name
'Lager, G. A.'
'Meagher, E. P.'

_publ_section_title
;
 High-temperature structural study of six olivines
 T = 300 deg C, synthetic Ni2SiO4
;
_journal_name_full 'American Mineralogist'
_journal_page_first 365
_journal_page_last 377
_journal_volume 63
_journal_year 1978
_chemical_formula_sum 'Ni2 O4 Si'
_chemical_name_mineral Liebenbergite
_space_group_IT_number 62
_symmetry_space_group_name_Hall '-P 2c 2ab'
_symmetry_space_group_name_H-M 'P b n m'
_cell_angle_alpha 90
_cell_angle_beta 90
_cell_angle_gamma 90
_cell_length_a 4.744
_cell_length_b 10.151
_cell_length_c 5.933
_cell_formula_units_Z 4
_cell_volume 285.712
_database_code_amcsd 0000643
_diffrn_ambient_temperature 573.15
_exptl_crystal_density_diffrn 4.870
_cod_original_formula_sum 'Ni2 Si O4'
_cod_database_code 9000631

loop_
_space_group_symop_operation_xyz
x,y,z
x,y,1/2-z
-x,-y,1/2+z
1/2+x,1/2-y,1/2+z
1/2-x,1/2+y,1/2-z
1/2-x,1/2+y,z
1/2+x,1/2-y,-z
-x,-y,-z

loop_
_atom_site_aniso_label
_atom_site_aniso_U_11
_atom_site_aniso_U_22
_atom_site_aniso_U_33
_atom_site_aniso_U_12
_atom_site_aniso_U_13
_atom_site_aniso_U_23
Ni1 0.00867 0.00992 0.00606 -0.00049 -0.00071 -0.00153
Ni2 0.00958 0.00783 0.00767 -0.00024 0.00000 0.00000
Si 0.00410 0.00626 0.00909 0.00024 0.00000 0.00000
O1 0.00901 0.01148 0.01855 0.00024 0.00000 0.00000
O2 0.01060 0.00522 0.02104 0.00415 0.00000 0.00000
O3 0.01117 0.01827 0.00838 -0.00195 -0.00057 0.00397

loop_
_atom_site_label
_atom_site_fract_x
_atom_site_fract_y
_atom_site_fract_z
Ni1 0.00000 0.00000 0.00000
Ni2 0.99250 0.27450 0.25000
Si 0.42720 0.09470 0.25000
O1 0.76970 0.09230 0.25000
O2 0.21870 0.44540 0.25000
O3 0.27700 0.16320 0.03240

loop_
_cod_related_entry_id
_cod_related_entry_database
_cod_related_entry_code
1 AMCSD 0000643
